data_4000338
_journal_name_full 'Chemistry of Materials'
_journal_paper_doi 10.1021/cm034619m
_journal_year 2003
_chemical_formula_sum 'Cu Li2 P'
_chemical_formula_weight 108.39
_space_group_IT_number 194
_symmetry_cell_setting hexagonal
_symmetry_space_group_name_Hall '-P 6c 2c'
_symmetry_space_group_name_H-M 'P 63/m m c'
_atom_sites_solution_hydrogens ?
_atom_sites_solution_primary direct
_atom_sites_solution_secondary difmap
_cell_angle_alpha 90.00
_cell_angle_beta 90.00
_cell_angle_gamma 120.00
_cell_formula_units_Z 2
_cell_length_a 4.0481(3)
_cell_length_b 4.0481(3)
_cell_length_c 7.7086(13)
_cell_measurement_reflns_used 1254
_cell_measurement_temperature 150(1)
_cell_measurement_theta_max 35.42
_cell_measurement_theta_min 2.64
_cell_volume 109.40(2)
_diffrn_ambient_temperature 150(1)
_diffrn_detector_area_resol_mean ?
_diffrn_measurement_device_type Bruker-APEX
_diffrn_measurement_method Omega
_diffrn_radiation_monochromator graphite
_diffrn_radiation_source 'fine-focus sealed tube'
_diffrn_radiation_type MoK\a
_diffrn_radiation_wavelength 0.71073
_diffrn_reflns_av_R_equivalents 0.0676
_diffrn_reflns_av_sigmaI/netI 0.0372
_diffrn_reflns_limit_h_max 6
_diffrn_reflns_limit_h_min -6
_diffrn_reflns_limit_k_max 6
_diffrn_reflns_limit_k_min -6
_diffrn_reflns_limit_l_max 12
_diffrn_reflns_limit_l_min -12
_diffrn_reflns_number 1350
_diffrn_reflns_theta_max 35.42
_diffrn_reflns_theta_min 5.29
_diffrn_standards_decay_% ?
_diffrn_standards_interval_count ?
_diffrn_standards_interval_time ?
_diffrn_standards_number ?
_exptl_absorpt_coefficient_mu 10.228
_exptl_absorpt_correction_T_max 0.642
_exptl_absorpt_correction_T_min 0.243
_exptl_absorpt_correction_type integration
_exptl_absorpt_process_details face-indexed
_exptl_crystal_colour Black
_exptl_crystal_density_diffrn 3.290
_exptl_crystal_density_meas ?
_exptl_crystal_density_method 'not measured'
_exptl_crystal_description Needle
_exptl_crystal_F_000 100
_exptl_crystal_size_max 0.23
_exptl_crystal_size_mid 0.05
_exptl_crystal_size_min 0.05
_refine_ls_extinction_coef 0.080(18)
_refine_ls_extinction_expression Fc^*^=kFc[1+0.001xFc^2^\l^3^/sin(2\q)]^-1/4^
_refine_ls_extinction_method SHELXL
_refine_ls_goodness_of_fit_ref 1.505
_refine_ls_hydrogen_treatment ?
_refine_ls_matrix_type full
_refine_ls_number_parameters 9
_refine_ls_number_reflns 119
_refine_ls_number_restraints 0
_refine_ls_restrained_S_all 1.505
_refine_ls_R_factor_all 0.0232
_refine_ls_R_factor_gt 0.0215
_refine_ls_shift/su_max 0.000
_refine_ls_shift/su_mean 0.000
_refine_ls_structure_factor_coef Fsqd
_refine_ls_weighting_details 'calc w=1/[\s^2^(Fo^2^)+(0.0200P)^2^+0.0000P] where P=(Fo^2^+2Fc^2^)/3'
_refine_ls_weighting_scheme calc
_refine_ls_wR_factor_gt 0.0447
_refine_ls_wR_factor_ref 0.0462
_reflns_number_gt 114
_reflns_number_total 119
_reflns_threshold_expression >2sigma(I)
_cod_depositor_comments
;
The following automatic conversions were performed:
'_symmetry_cell_setting' value 'Hexagonal' changed to 'hexagonal'
according to '/home/saulius/struct/CIF-dictionaries/cif_core.dic'
dictionary named 'cif_core.dic' version 2.4.1 from
2010-06-29.

'_exptl_absorpt_correction_type' value 'Integration' changed
to 'integration' according to
'/home/saulius/struct/CIF-dictionaries/cif_core.dic' dictionary named
'cif_core.dic' version 2.4.1 from 2010-06-29.

Automatic conversion script
Id: cif_fix_enum 1527 2010-12-29 10:47:43Z saulius 
;
_cod_original_sg_symbol_H-M P6(3)/mmc
_cod_database_code 4000338

loop_
_symmetry_equiv_pos_as_xyz
'x, y, z'
'-y, x-y, z'
'-x+y, -x, z'
'-x, -y, z+1/2'
'y, -x+y, z+1/2'
'x-y, x, z+1/2'
'y, x, -z'
'x-y, -y, -z'
'-x, -x+y, -z'
'-y, -x, -z+1/2'
'-x+y, y, -z+1/2'
'x, x-y, -z+1/2'
'-x, -y, -z'
'y, -x+y, -z'
'x-y, x, -z'
'x, y, -z-1/2'
'-y, x-y, -z-1/2'
'-x+y, -x, -z-1/2'
'-y, -x, z'
'-x+y, y, z'
'x, x-y, z'
'y, x, z-1/2'
'x-y, -y, z-1/2'
'-x, -x+y, z-1/2'

loop_
_atom_site_label
_atom_site_type_symbol
_atom_site_fract_x
_atom_site_fract_y
_atom_site_fract_z
_atom_site_U_iso_or_equiv
_atom_site_adp_type
_atom_site_occupancy
_atom_site_symmetry_multiplicity
_atom_site_calc_flag
_atom_site_refinement_flags
_atom_site_disorder_assembly
_atom_site_disorder_group
Cu1 Cu 1.0000 0.0000 0.2500 0.00844(18) Uani 1 12 d S . .
P1 P 0.6667 0.3333 0.2500 0.0060(2) Uani 1 12 d S . .
Li1 Li 0.6667 0.3333 0.5846(6) 0.0142(9) Uani 1 6 d S . .

loop_
_atom_site_aniso_label
_atom_site_aniso_U_11
_atom_site_aniso_U_22
_atom_site_aniso_U_33
_atom_site_aniso_U_23
_atom_site_aniso_U_13
_atom_site_aniso_U_12
Cu1 0.0060(2) 0.0060(2) 0.0133(2) 0.000 0.000 0.00300(10)
P1 0.0053(3) 0.0053(3) 0.0076(3) 0.000 0.000 0.00263(13)
Li1 0.0145(14) 0.0145(14) 0.014(2) 0.000 0.000 0.0073(7)
